data_7062055
loop_
_publ_author_name
'Pal, M. K.'
'Majumdar, A. G.'
'Vivekananda, K. V.'
'Wadawale, A. P.'
'Subramanian, M.'
'Bhuvanesh, N.'
'Dey, S.'

_publ_section_title
;
 Anticancer activity of Pt-selenolate metallacycles
;
_journal_issue 48
_journal_name_full 'New Journal of Chemistry'
_journal_page_first 23198
_journal_page_last 23212
_journal_paper_doi 10.1039/D2NJ03931A
_journal_volume 46
_journal_year 2022
_chemical_formula_moiety 'C44 H36 Fe N2 P2 Pt Se2, 2(C H2 Cl2)'
_chemical_formula_sum 'C46 H40 Cl4 Fe N2 P2 Pt Se2'
_chemical_formula_weight 1233.40
_space_group_crystal_system monoclinic
_space_group_IT_number 14
_space_group_name_Hall '-P 2ybc'
_space_group_name_H-M_alt 'P 1 21/c 1'
_atom_sites_solution_hydrogens geom
_atom_sites_solution_primary iterative
_atom_sites_solution_secondary difmap
_audit_block_doi 10.5517/ccdc.csd.cc2c5r6j
_audit_creation_method SHELXL-2017/1
_audit_update_record
;
2022-11-03 deposited with the CCDC.	2022-11-07 downloaded from the CCDC.
;
_cell_angle_alpha 90
_cell_angle_beta 112.458(3)
_cell_angle_gamma 90
_cell_formula_units_Z 4
_cell_length_a 23.7129(7)
_cell_length_b 10.2790(2)
_cell_length_c 19.4397(5)
_cell_measurement_reflns_used 24225
_cell_measurement_temperature 100(2)
_cell_measurement_theta_max 31.1110
_cell_measurement_theta_min 2.6110
_cell_volume 4379.0(2)
_computing_cell_refinement 'CrysAlisPro 1.171.40.57a (Rigaku OD, 2019)'
_computing_data_collection 'CrysAlisPro 1.171.40.57a (Rigaku OD, 2019)'
_computing_data_reduction 'CrysAlisPro 1.171.40.57a (Rigaku OD, 2019)'
_computing_molecular_graphics 'Ortep 3 for windows'
_computing_publication_material 'WinGX 2021.3'
_computing_structure_refinement 'SHELXL-2017/1 (Sheldrick, 2017)'
_computing_structure_solution 'OLEX 1.2'
_diffrn_ambient_temperature 100(2)
_diffrn_detector 'Hybrid Pixel Array Detector'
_diffrn_detector_area_resol_mean 10.0000
_diffrn_detector_type HyPix
_diffrn_measured_fraction_theta_full 0.999
_diffrn_measured_fraction_theta_max 0.814
_diffrn_measurement_details
;
List of Runs (angles in degrees, time in seconds):

  # Type    Start    End  Width  t~exp~   \w     \q     \k     \f   Frames
#--------------------------------------------------------------------------
  1  \w     -7.00  64.00   0.50    2.34    --    5.42  26.00 -99.00  142
  2  \w     24.00  68.00   0.50    2.34    --   -5.10  77.00-180.00   88
  3  \w    -30.00   4.00   0.50    2.34    --   -5.10  98.00-115.64   68
  4  \w    -66.00  10.00   0.50    2.34    --    5.42 -26.00  96.00  152
  5  \w    -18.00  26.00   0.50    2.34    --   -5.10 -99.00  60.00   88
  6  \w    -27.00  43.00   0.50    2.34    --   -5.10  77.00 120.00  140
;
_diffrn_measurement_device 'four-circle diffractometer'
_diffrn_measurement_device_type 'XtaLAB Synergy, Dualflex, HyPix'
_diffrn_measurement_method '\w scans'
_diffrn_orient_matrix_type 'CrysAlisPro convention (1999,Acta A55,543-557)'
_diffrn_orient_matrix_UB_11 0.0295603000
_diffrn_orient_matrix_UB_12 -0.0236016000
_diffrn_orient_matrix_UB_13 0.0218139000
_diffrn_orient_matrix_UB_21 -0.0075383000
_diffrn_orient_matrix_UB_22 0.0004405000
_diffrn_orient_matrix_UB_23 0.0319931000
_diffrn_orient_matrix_UB_31 -0.0108160000
_diffrn_orient_matrix_UB_32 -0.0648683000
_diffrn_orient_matrix_UB_33 -0.0077097000
_diffrn_radiation_monochromator mirror
_diffrn_radiation_probe x-ray
_diffrn_radiation_type 'Mo K\a'
_diffrn_radiation_wavelength 0.71073
_diffrn_reflns_av_R_equivalents 0.0493
_diffrn_reflns_av_unetI/netI 0.0426
_diffrn_reflns_Laue_measured_fraction_full 0.999
_diffrn_reflns_Laue_measured_fraction_max 0.814
_diffrn_reflns_limit_h_max 33
_diffrn_reflns_limit_h_min -29
_diffrn_reflns_limit_k_max 14
_diffrn_reflns_limit_k_min -12
_diffrn_reflns_limit_l_max 25
_diffrn_reflns_limit_l_min -28
_diffrn_reflns_number 49730
_diffrn_reflns_point_group_measured_fraction_full 0.999
_diffrn_reflns_point_group_measured_fraction_max 0.814
_diffrn_reflns_theta_full 25.242
_diffrn_reflns_theta_max 30.937
_diffrn_reflns_theta_min 2.296
_diffrn_source 'micro-focus sealed X-ray tube'
_diffrn_source_type 'PhotonJet (Mo) X-ray Source'
_exptl_absorpt_coefficient_mu 5.539
_exptl_absorpt_correction_T_max 1.00000
_exptl_absorpt_correction_T_min 0.33315
_exptl_absorpt_correction_type multi-scan
_exptl_absorpt_process_details
;
CrysAlisPro 1.171.40.57a (Rigaku Oxford Diffraction, 2019)
Empirical absorption correction using spherical harmonics,
 implemented in SCALE3 ABSPACK scaling algorithm.
;
_exptl_crystal_colour red
_exptl_crystal_density_diffrn 1.871
_exptl_crystal_description plate
_exptl_crystal_F_000 2400
_exptl_crystal_size_max 0.300
_exptl_crystal_size_mid 0.300
_exptl_crystal_size_min 0.020
_refine_diff_density_max 1.326
_refine_diff_density_min -1.180
_refine_diff_density_rms 0.150
_refine_ls_extinction_method none
_refine_ls_goodness_of_fit_ref 1.045
_refine_ls_hydrogen_treatment constr
_refine_ls_matrix_type full
_refine_ls_number_parameters 542
_refine_ls_number_reflns 11291
_refine_ls_number_restraints 67
_refine_ls_restrained_S_all 1.044
_refine_ls_R_factor_all 0.0404
_refine_ls_R_factor_gt 0.0289
_refine_ls_shift/su_max 0.003
_refine_ls_shift/su_mean 0.000
_refine_ls_structure_factor_coef Fsqd
_refine_ls_weighting_details 'w=1/[\s^2^(Fo^2^)+(0.0301P)^2^+2.8721P] where P=(Fo^2^+2Fc^2^)/3'
_refine_ls_weighting_scheme calc
_refine_ls_wR_factor_gt 0.0630
_refine_ls_wR_factor_ref 0.0660
_reflns_Friedel_coverage 0.000
_reflns_number_gt 9499
_reflns_number_total 11291
_reflns_threshold_expression 'I > 2\s(I)'
_cod_data_source_file d2nj03931a2.cif
_cod_data_source_block oMP-9-2180267
_cod_depositor_comments 'Adding full bibliography for 7062053--7062058.cif.'
_cod_original_sg_symbol_H-M 'P 21/c'
_cod_database_code 7062055
_shelx_shelxl_version_number 2017/1
_shelx_space_group_comment
;
The symmetry employed for this shelxl refinement is uniquely defined
by the following loop, which should always be used as a source of
symmetry information in preference to the above space-group names.
They are only intended as comments.
;
_shelx_estimated_absorpt_t_min 0.287
_shelx_estimated_absorpt_t_max 0.897
_oxdiff_exptl_absorpt_empirical_full_min 0.647
_oxdiff_exptl_absorpt_empirical_full_max 2.207
_oxdiff_exptl_absorpt_empirical_details
;
Empirical correction (ABSPACK) includes:
- Absorption correction using spherical harmonics
- Frame scaling
;
_diffrn_oxdiff_digest_frames
;
01342a024230fec4fc453ff9eece59f46b0002675e6
;

loop_
_space_group_symop_operation_xyz
'x, y, z'
'-x, y+1/2, -z+1/2'
'-x, -y, -z'
'x, -y-1/2, z-1/2'

loop_
_atom_site_label
_atom_site_type_symbol
_atom_site_fract_x
_atom_site_fract_y
_atom_site_fract_z
_atom_site_U_iso_or_equiv
_atom_site_adp_type
_atom_site_occupancy
_atom_site_site_symmetry_order
_atom_site_calc_flag
_atom_site_refinement_flags_posn
_atom_site_refinement_flags_adp
_atom_site_refinement_flags_occupancy
_atom_site_disorder_assembly
_atom_site_disorder_group
C1 C 0.84232(13) 0.3710(3) 0.20503(16) 0.0100(6) Uani 1 1 d . . . . .
C2 C 0.88240(14) 0.2738(3) 0.25122(17) 0.0119(6) Uani 1 1 d . . . . .
H2 H 0.898670 0.272178 0.304087 0.014 Uiso 1 1 calc R U . . .
C3 C 0.89352(14) 0.1803(3) 0.20385(17) 0.0139(6) Uani 1 1 d . . . . .
H3 H 0.918757 0.105551 0.219865 0.017 Uiso 1 1 calc R U . . .
C4 C 0.86076(14) 0.2171(3) 0.12905(17) 0.0141(6) Uani 1 1 d . . . . .
H4 H 0.860046 0.171318 0.086267 0.017 Uiso 1 1 calc R U . . .
C5 C 0.82909(14) 0.3343(3) 0.12900(16) 0.0125(6) Uani 1 1 d . . . . .
H5 H 0.803546 0.380585 0.086118 0.015 Uiso 1 1 calc R U . . .
C6 C 0.75067(13) 0.1733(3) 0.24655(16) 0.0103(6) Uani 1 1 d . . . . .
C7 C 0.71436(14) 0.2265(3) 0.17483(16) 0.0131(6) Uani 1 1 d . . . . .
H7 H 0.694139 0.308211 0.165759 0.016 Uiso 1 1 calc R U . . .
C8 C 0.71412(14) 0.1354(3) 0.12016(17) 0.0163(6) Uani 1 1 d . . . . .
H8 H 0.693584 0.145819 0.067905 0.020 Uiso 1 1 calc R U . . .
C9 C 0.74945(16) 0.0262(3) 0.15601(18) 0.0166(6) Uani 1 1 d . . . . .
H9 H 0.756686 -0.048912 0.132090 0.020 Uiso 1 1 calc R U . . .
C10 C 0.77230(14) 0.0485(3) 0.23425(17) 0.0131(6) Uani 1 1 d . . . . .
H10 H 0.797409 -0.009042 0.271659 0.016 Uiso 1 1 calc R U . . .
C11 C 0.87462(14) 0.6198(3) 0.27005(16) 0.0112(6) Uani 1 1 d . . . . .
C12 C 0.93313(14) 0.5732(3) 0.31074(17) 0.0135(6) Uani 1 1 d . . . . .
H12 H 0.939875 0.482210 0.317843 0.016 Uiso 1 1 calc R U . . .
C13 C 0.98163(15) 0.6589(3) 0.34098(17) 0.0164(6) Uani 1 1 d . . . . .
H13 H 1.021448 0.626287 0.368216 0.020 Uiso 1 1 calc R U . . .
C14 C 0.97217(16) 0.7919(3) 0.33158(18) 0.0201(7) Uani 1 1 d . . . . .
H14 H 1.005411 0.850441 0.352149 0.024 Uiso 1 1 calc R U . . .
C15 C 0.91404(16) 0.8390(3) 0.29206(17) 0.0176(7) Uani 1 1 d . . . . .
H15 H 0.907301 0.930173 0.286580 0.021 Uiso 1 1 calc R U . . .
C16 C 0.86563(15) 0.7541(3) 0.26045(17) 0.0136(6) Uani 1 1 d . . . . .
H16 H 0.826135 0.787258 0.232115 0.016 Uiso 1 1 calc R U . . .
C17 C 0.75693(14) 0.5793(3) 0.15132(16) 0.0117(6) Uani 1 1 d . . . . .
C18 C 0.77778(14) 0.6278(3) 0.09778(17) 0.0139(6) Uani 1 1 d . . . . .
H18 H 0.819945 0.623943 0.106243 0.017 Uiso 1 1 calc R U . . .
C19 C 0.73646(16) 0.6816(3) 0.03232(17) 0.0177(7) Uani 1 1 d . . . . .
H19 H 0.750408 0.714584 -0.004019 0.021 Uiso 1 1 calc R U . . .
C20 C 0.67496(17) 0.6871(3) 0.01996(18) 0.0218(7) Uani 1 1 d . . . . .
H20 H 0.646878 0.723848 -0.024869 0.026 Uiso 1 1 calc R U . . .
C21 C 0.65420(15) 0.6390(3) 0.07288(18) 0.0197(7) Uani 1 1 d . . . . .
H21 H 0.612006 0.642643 0.064251 0.024 Uiso 1 1 calc R U . . .
C22 C 0.69569(14) 0.5852(3) 0.13888(17) 0.0139(6) Uani 1 1 d . . . . .
H22 H 0.681662 0.552682 0.175257 0.017 Uiso 1 1 calc R U . . .
C23 C 0.82809(13) 0.1575(3) 0.40124(16) 0.0105(6) Uani 1 1 d . . . . .
C24 C 0.88618(14) 0.2075(3) 0.43764(17) 0.0136(6) Uani 1 1 d . . . . .
H24 H 0.894768 0.294762 0.428838 0.016 Uiso 1 1 calc R U . . .
C25 C 0.93195(14) 0.1304(3) 0.48697(17) 0.0159(6) Uani 1 1 d . . . . .
H25 H 0.971874 0.164843 0.511182 0.019 Uiso 1 1 calc R U . . .
C26 C 0.91964(16) 0.0032(3) 0.50107(18) 0.0173(7) Uani 1 1 d . . . . .
H26 H 0.951013 -0.048804 0.535194 0.021 Uiso 1 1 calc R U . . .
C27 C 0.86162(16) -0.0477(3) 0.46536(18) 0.0167(7) Uani 1 1 d . . . . .
H27 H 0.853165 -0.134797 0.474757 0.020 Uiso 1 1 calc R U . . .
C28 C 0.81588(15) 0.0290(3) 0.41578(17) 0.0139(6) Uani 1 1 d . . . . .
H28 H 0.776018 -0.005717 0.391526 0.017 Uiso 1 1 calc R U . . .
C29 C 0.70066(14) 0.2283(3) 0.35464(16) 0.0120(6) Uani 1 1 d . . . . .
C30 C 0.70391(15) 0.1915(3) 0.42490(18) 0.0161(6) Uani 1 1 d . . . . .
H30 H 0.742552 0.177655 0.463800 0.019 Uiso 1 1 calc R U . . .
C31 C 0.65070(16) 0.1749(3) 0.43861(18) 0.0198(7) Uani 1 1 d . . . . .
H31 H 0.653183 0.148498 0.486512 0.024 Uiso 1 1 calc R U . . .
C32 C 0.59410(16) 0.1971(3) 0.38217(19) 0.0208(7) Uani 1 1 d . . . . .
H32 H 0.557895 0.185851 0.391520 0.025 Uiso 1 1 calc R U . . .
C33 C 0.59047(15) 0.2353(3) 0.31250(19) 0.0208(7) Uani 1 1 d . . . . .
H33 H 0.551830 0.251731 0.274101 0.025 Uiso 1 1 calc R U . . .
C34 C 0.64357(15) 0.2498(3) 0.29867(17) 0.0159(6) Uani 1 1 d . . . . .
H34 H 0.640833 0.274591 0.250421 0.019 Uiso 1 1 calc R U . . .
C35 C 0.68090(14) 0.7181(3) 0.32413(16) 0.0131(6) Uani 1 1 d . . . . .
C36 C 0.65143(16) 0.8393(3) 0.31475(18) 0.0200(7) Uani 1 1 d . . . . .
H36 H 0.671828 0.916300 0.310041 0.024 Uiso 1 1 calc R U . . .
C37 C 0.59275(16) 0.8454(3) 0.3125(2) 0.0251(8) Uani 1 1 d . . . . .
H37 H 0.574021 0.928647 0.306270 0.030 Uiso 1 1 calc R U . . .
C38 C 0.58801(16) 0.6268(3) 0.32519(19) 0.0209(7) Uani 1 1 d . . . . .
H38 H 0.565926 0.551332 0.328156 0.025 Uiso 1 1 calc R U . . .
C39 C 0.64672(15) 0.6103(3) 0.32823(18) 0.0164(6) Uani 1 1 d . . . . .
H39 H 0.663773 0.525480 0.333109 0.020 Uiso 1 1 calc R U . . .
C40 C 0.85848(14) 0.5624(3) 0.50991(16) 0.0106(6) Uani 1 1 d . . . . .
C41 C 0.87518(15) 0.6120(3) 0.58220(17) 0.0143(6) Uani 1 1 d . . . . .
H41 H 0.847815 0.606459 0.607236 0.017 Uiso 1 1 calc R U . . .
C42 C 0.93227(15) 0.6693(3) 0.61690(17) 0.0168(6) Uani 1 1 d . . . . .
H42 H 0.942173 0.703652 0.665480 0.020 Uiso 1 1 calc R U . . .
C43 C 0.95788(15) 0.6304(3) 0.51793(17) 0.0152(6) Uani 1 1 d . . . . .
H43 H 0.986685 0.634838 0.494902 0.018 Uiso 1 1 calc R U . . .
C44 C 0.90197(14) 0.5736(3) 0.47805(17) 0.0131(6) Uani 1 1 d . . . . .
H44 H 0.893189 0.542238 0.429066 0.016 Uiso 1 1 calc R U . . .
C46 C 0.49448(18) 0.8804(4) 0.4130(2) 0.0276(8) Uani 1 1 d . . . . .
H46A H 0.504951 0.802402 0.390515 0.033 Uiso 1 1 calc R U . . .
H46B H 0.533045 0.923474 0.444630 0.033 Uiso 1 1 calc R U . . .
Cl1 Cl 0.58005(6) -0.04098(12) 0.01580(7) 0.0497(3) Uani 1 1 d D U . . .
Cl3 Cl 0.45467(6) 0.83252(11) 0.46868(7) 0.0469(3) Uani 1 1 d . . . . .
Cl4 Cl 0.45112(4) 0.98813(9) 0.34171(5) 0.0293(2) Uani 1 1 d . . . . .
N1 N 0.56007(13) 0.7426(3) 0.31831(16) 0.0229(6) Uani 1 1 d . . . . .
N2 N 0.97432(12) 0.6794(3) 0.58661(14) 0.0167(5) Uani 1 1 d . . . . .
P1 P 0.81050(4) 0.50635(7) 0.23649(4) 0.00867(14) Uani 1 1 d . . . . .
P2 P 0.76876(3) 0.25619(7) 0.33434(4) 0.00847(14) Uani 1 1 d . . . . .
Pt1 Pt 0.78120(2) 0.47575(2) 0.33389(2) 0.00756(4) Uani 1 1 d . . . . .
Se1 Se 0.76245(2) 0.71378(3) 0.32944(2) 0.01135(6) Uani 1 1 d . . . . .
Se2 Se 0.78135(2) 0.48027(3) 0.46222(2) 0.01072(6) Uani 1 1 d . . . . .
Fe1 Fe 0.80154(2) 0.19503(4) 0.18434(2) 0.01032(9) Uani 1 1 d . . . . .
C45 C 0.5834(5) -0.0819(7) 0.1054(5) 0.053(2) Uani 0.768(4) 1 d D U P A 1
H45A H 0.555627 -0.155995 0.101163 0.064 Uiso 0.768(4) 1 calc R U P A 1
H45B H 0.625395 -0.110687 0.136151 0.064 Uiso 0.768(4) 1 calc R U P A 1
Cl2 Cl 0.56372(8) 0.04555(14) 0.15031(8) 0.0456(5) Uani 0.768(4) 1 d . U P A 1
Cl2A Cl 0.5359(6) -0.1065(18) 0.1294(6) 0.173(7) Uani 0.232(4) 1 d . U P A 2
C45A C 0.591(2) -0.032(4) 0.1107(12) 0.085(9) Uani 0.232(4) 1 d D U P A 2
H45C H 0.630630 -0.072852 0.140837 0.102 Uiso 0.232(4) 1 calc R U P A 2
H45D H 0.592742 0.060079 0.125494 0.102 Uiso 0.232(4) 1 calc R U P A 2

loop_
_atom_site_aniso_label
_atom_site_aniso_U_11
_atom_site_aniso_U_22
_atom_site_aniso_U_33
_atom_site_aniso_U_23
_atom_site_aniso_U_13
_atom_site_aniso_U_12
C1 0.0117(14) 0.0084(14) 0.0098(14) 0.0014(10) 0.0040(11) -0.0003(10)
C2 0.0112(15) 0.0120(14) 0.0138(14) 0.0002(11) 0.0061(12) -0.0013(11)
C3 0.0145(15) 0.0112(15) 0.0198(16) -0.0012(12) 0.0108(13) 0.0004(11)
C4 0.0187(17) 0.0129(15) 0.0156(15) -0.0040(11) 0.0120(13) -0.0030(12)
C5 0.0176(16) 0.0109(14) 0.0102(14) -0.0016(11) 0.0067(12) -0.0006(11)
C6 0.0105(14) 0.0088(14) 0.0117(14) -0.0018(11) 0.0043(11) -0.0013(11)
C7 0.0125(15) 0.0121(15) 0.0144(15) -0.0013(11) 0.0047(12) -0.0010(11)
C8 0.0150(16) 0.0196(17) 0.0126(15) -0.0040(12) 0.0036(13) -0.0059(12)
C9 0.0208(17) 0.0128(16) 0.0197(16) -0.0070(12) 0.0117(14) -0.0058(12)
C10 0.0143(16) 0.0109(15) 0.0156(15) -0.0013(11) 0.0074(13) -0.0012(11)
C11 0.0149(15) 0.0093(14) 0.0102(14) 0.0007(11) 0.0058(12) -0.0015(11)
C12 0.0167(16) 0.0115(15) 0.0134(15) -0.0003(11) 0.0070(13) 0.0006(11)
C13 0.0127(16) 0.0249(18) 0.0119(15) 0.0007(12) 0.0052(12) -0.0030(12)
C14 0.0230(18) 0.0234(18) 0.0165(16) -0.0054(13) 0.0103(14) -0.0149(13)
C15 0.0256(18) 0.0116(15) 0.0178(16) -0.0008(12) 0.0108(14) -0.0058(12)
C16 0.0171(16) 0.0124(15) 0.0138(14) -0.0002(11) 0.0087(13) -0.0018(11)
C17 0.0140(15) 0.0089(14) 0.0107(14) 0.0001(11) 0.0031(12) -0.0009(11)
C18 0.0129(15) 0.0128(15) 0.0165(15) 0.0011(12) 0.0060(13) 0.0001(11)
C19 0.0267(18) 0.0136(15) 0.0116(15) 0.0032(12) 0.0061(13) 0.0015(13)
C20 0.028(2) 0.0188(17) 0.0134(16) 0.0038(13) 0.0021(14) 0.0038(13)
C21 0.0139(16) 0.0217(17) 0.0182(16) 0.0021(13) 0.0003(13) 0.0045(12)
C22 0.0156(16) 0.0125(15) 0.0142(15) 0.0009(11) 0.0062(13) -0.0022(11)
C23 0.0134(15) 0.0088(14) 0.0107(14) 0.0018(11) 0.0060(12) 0.0044(11)
C24 0.0155(16) 0.0108(15) 0.0147(15) 0.0010(11) 0.0060(12) 0.0000(11)
C25 0.0122(15) 0.0168(16) 0.0155(15) 0.0023(12) 0.0017(12) -0.0006(12)
C26 0.0188(17) 0.0154(16) 0.0149(15) 0.0021(12) 0.0034(13) 0.0042(12)
C27 0.0229(18) 0.0081(15) 0.0176(16) 0.0025(11) 0.0060(14) -0.0011(12)
C28 0.0145(16) 0.0111(15) 0.0152(15) -0.0010(11) 0.0048(12) -0.0016(11)
C29 0.0171(16) 0.0050(13) 0.0155(15) -0.0029(11) 0.0079(13) -0.0028(11)
C30 0.0161(16) 0.0157(16) 0.0159(15) -0.0026(12) 0.0056(13) -0.0022(12)
C31 0.0243(18) 0.0210(17) 0.0191(16) -0.0017(13) 0.0137(14) -0.0058(13)
C32 0.0171(17) 0.0223(18) 0.0284(18) -0.0048(14) 0.0148(15) -0.0059(13)
C33 0.0119(16) 0.0275(18) 0.0217(17) -0.0001(14) 0.0049(14) 0.0009(13)
C34 0.0174(17) 0.0159(16) 0.0141(15) 0.0007(12) 0.0059(13) -0.0022(12)
C35 0.0126(15) 0.0155(15) 0.0102(14) -0.0033(11) 0.0030(12) 0.0022(11)
C36 0.0216(18) 0.0144(16) 0.0206(17) -0.0025(13) 0.0044(14) 0.0028(13)
C37 0.0199(18) 0.0233(19) 0.0287(19) -0.0029(14) 0.0055(15) 0.0098(14)
C38 0.0172(17) 0.0231(18) 0.0212(17) -0.0042(13) 0.0061(14) -0.0030(13)
C39 0.0138(16) 0.0144(16) 0.0192(16) -0.0004(12) 0.0043(13) 0.0015(12)
C40 0.0112(14) 0.0074(13) 0.0119(14) 0.0011(11) 0.0031(11) 0.0009(10)
C41 0.0205(17) 0.0109(14) 0.0125(15) 0.0013(11) 0.0076(13) -0.0007(12)
C42 0.0222(17) 0.0165(16) 0.0098(14) -0.0007(12) 0.0038(13) -0.0010(12)
C43 0.0190(16) 0.0136(15) 0.0164(15) 0.0022(12) 0.0106(13) 0.0027(12)
C44 0.0164(16) 0.0108(14) 0.0119(14) -0.0006(11) 0.0052(12) 0.0015(11)
C46 0.026(2) 0.037(2) 0.0228(18) 0.0030(15) 0.0128(16) 0.0055(15)
Cl1 0.0389(7) 0.0601(8) 0.0487(7) -0.0160(5) 0.0153(5) 0.0032(5)
Cl3 0.0628(8) 0.0456(6) 0.0510(7) 0.0087(5) 0.0426(6) 0.0069(5)
Cl4 0.0233(5) 0.0378(5) 0.0241(4) 0.0009(4) 0.0062(4) 0.0010(4)
N1 0.0172(15) 0.0270(16) 0.0234(15) -0.0047(12) 0.0064(12) 0.0047(12)
N2 0.0175(14) 0.0153(13) 0.0145(13) -0.0001(10) 0.0031(11) -0.0021(10)
P1 0.0105(4) 0.0071(3) 0.0084(3) 0.0001(3) 0.0037(3) 0.0001(3)
P2 0.0099(4) 0.0070(4) 0.0087(3) 0.0006(3) 0.0037(3) -0.0001(3)
Pt1 0.00952(6) 0.00553(6) 0.00805(6) -0.00038(4) 0.00382(4) -0.00007(4)
Se1 0.01406(15) 0.00649(14) 0.01496(15) -0.00060(10) 0.00717(12) 0.00040(10)
Se2 0.01267(15) 0.01134(14) 0.00943(14) -0.00129(10) 0.00568(11) -0.00208(10)
Fe1 0.0134(2) 0.0080(2) 0.0106(2) -0.00166(15) 0.00569(17) -0.00075(15)
C45 0.067(6) 0.035(4) 0.067(4) -0.005(3) 0.037(4) 0.008(4)
Cl2 0.0652(11) 0.0352(9) 0.0334(8) -0.0031(6) 0.0153(7) 0.0109(7)
Cl2A 0.110(9) 0.321(19) 0.095(7) 0.002(9) 0.048(6) -0.085(10)
C45A 0.087(16) 0.11(2) 0.066(9) -0.014(15) 0.040(12) -0.014(17)

loop_
_atom_type_symbol
_atom_type_description
_atom_type_scat_dispersion_real
_atom_type_scat_dispersion_imag
_atom_type_scat_source
C C 0.0033 0.0016 'International Tables Vol C Tables 4.2.6.8 and 6.1.1.4'
H H 0.0000 0.0000 'International Tables Vol C Tables 4.2.6.8 and 6.1.1.4'
Cl Cl 0.1484 0.1585 'International Tables Vol C Tables 4.2.6.8 and 6.1.1.4'
N N 0.0061 0.0033 'International Tables Vol C Tables 4.2.6.8 and 6.1.1.4'
P P 0.1023 0.0942 'International Tables Vol C Tables 4.2.6.8 and 6.1.1.4'
Pt Pt -1.7033 8.3905 'International Tables Vol C Tables 4.2.6.8 and 6.1.1.4'
Se Se -0.0929 2.2259 'International Tables Vol C Tables 4.2.6.8 and 6.1.1.4'
Fe Fe 0.3463 0.8444 'International Tables Vol C Tables 4.2.6.8 and 6.1.1.4'

loop_
_geom_angle_atom_site_label_1
_geom_angle_atom_site_label_2
_geom_angle_atom_site_label_3
_geom_angle
_geom_angle_site_symmetry_1
_geom_angle_site_symmetry_3
_geom_angle_publ_flag
C2 C1 C5 107.0(2) . . ?
C2 C1 P1 126.2(2) . . ?
C5 C1 P1 126.7(2) . . ?
C2 C1 Fe1 69.69(16) . . ?
C5 C1 Fe1 70.14(16) . . ?
P1 C1 Fe1 122.01(16) . . ?
C3 C2 C1 107.9(3) . . ?
C3 C2 Fe1 71.29(17) . . ?
C1 C2 Fe1 68.83(17) . . ?
C3 C2 H2 126.0 . . ?
C1 C2 H2 126.0 . . ?
Fe1 C2 H2 125.4 . . ?
C4 C3 C2 108.6(3) . . ?
C4 C3 Fe1 70.46(18) . . ?
C2 C3 Fe1 68.09(17) . . ?
C4 C3 H3 125.7 . . ?
C2 C3 H3 125.7 . . ?
Fe1 C3 H3 127.3 . . ?
C3 C4 C5 108.1(3) . . ?
C3 C4 Fe1 69.74(17) . . ?
C5 C4 Fe1 68.39(17) . . ?
C3 C4 H4 126.0 . . ?
C5 C4 H4 126.0 . . ?
Fe1 C4 H4 127.5 . . ?
C4 C5 C1 108.3(3) . . ?
C4 C5 Fe1 71.35(17) . . ?
C1 C5 Fe1 68.34(16) . . ?
C4 C5 H5 125.8 . . ?
C1 C5 H5 125.8 . . ?
Fe1 C5 H5 126.0 . . ?
C10 C6 C7 107.3(3) . . ?
C10 C6 P2 127.5(2) . . ?
C7 C6 P2 125.1(2) . . ?
C10 C6 Fe1 70.49(17) . . ?
C7 C6 Fe1 69.55(17) . . ?
P2 C6 Fe1 122.20(15) . . ?
C8 C7 C6 107.8(3) . . ?
C8 C7 Fe1 71.02(18) . . ?
C6 C7 Fe1 68.86(17) . . ?
C8 C7 H7 126.1 . . ?
C6 C7 H7 126.1 . . ?
Fe1 C7 H7 125.6 . . ?
C9 C8 C7 108.9(3) . . ?
C9 C8 Fe1 70.65(18) . . ?
C7 C8 Fe1 68.53(17) . . ?
C9 C8 H8 125.6 . . ?
C7 C8 H8 125.6 . . ?
Fe1 C8 H8 126.8 . . ?
C8 C9 C10 108.1(3) . . ?
C8 C9 Fe1 69.41(17) . . ?
C10 C9 Fe1 68.75(17) . . ?
C8 C9 H9 126.0 . . ?
C10 C9 H9 126.0 . . ?
Fe1 C9 H9 127.4 . . ?
C9 C10 C6 107.9(3) . . ?
C9 C10 Fe1 70.88(17) . . ?
C6 C10 Fe1 68.24(17) . . ?
C9 C10 H10 126.0 . . ?
C6 C10 H10 126.0 . . ?
Fe1 C10 H10 126.4 . . ?
C12 C11 C16 118.9(3) . . ?
C12 C11 P1 119.7(2) . . ?
C16 C11 P1 121.2(2) . . ?
C13 C12 C11 120.4(3) . . ?
C13 C12 H12 119.8 . . ?
C11 C12 H12 119.8 . . ?
C14 C13 C12 120.3(3) . . ?
C14 C13 H13 119.9 . . ?
C12 C13 H13 119.9 . . ?
C15 C14 C13 119.7(3) . . ?
C15 C14 H14 120.2 . . ?
C13 C14 H14 120.2 . . ?
C14 C15 C16 120.5(3) . . ?
C14 C15 H15 119.8 . . ?
C16 C15 H15 119.8 . . ?
C15 C16 C11 120.3(3) . . ?
C15 C16 H16 119.9 . . ?
C11 C16 H16 119.9 . . ?
C22 C17 C18 120.0(3) . . ?
C22 C17 P1 120.0(2) . . ?
C18 C17 P1 120.0(2) . . ?
C19 C18 C17 119.7(3) . . ?
C19 C18 H18 120.2 . . ?
C17 C18 H18 120.2 . . ?
C20 C19 C18 120.2(3) . . ?
C20 C19 H19 119.9 . . ?
C18 C19 H19 119.9 . . ?
C19 C20 C21 120.3(3) . . ?
C19 C20 H20 119.9 . . ?
C21 C20 H20 119.9 . . ?
C20 C21 C22 119.7(3) . . ?
C20 C21 H21 120.1 . . ?
C22 C21 H21 120.1 . . ?
C17 C22 C21 120.2(3) . . ?
C17 C22 H22 119.9 . . ?
C21 C22 H22 119.9 . . ?
C24 C23 C28 119.2(3) . . ?
C24 C23 P2 120.4(2) . . ?
C28 C23 P2 120.4(2) . . ?
C23 C24 C25 120.2(3) . . ?
C23 C24 H24 119.9 . . ?
C25 C24 H24 119.9 . . ?
C24 C25 C26 120.3(3) . . ?
C24 C25 H25 119.8 . . ?
C26 C25 H25 119.8 . . ?
C27 C26 C25 120.0(3) . . ?
C27 C26 H26 120.0 . . ?
C25 C26 H26 120.0 . . ?
C26 C27 C28 119.7(3) . . ?
C26 C27 H27 120.1 . . ?
C28 C27 H27 120.1 . . ?
C27 C28 C23 120.5(3) . . ?
C27 C28 H28 119.8 . . ?
C23 C28 H28 119.8 . . ?
C30 C29 C34 118.9(3) . . ?
C30 C29 P2 122.2(2) . . ?
C34 C29 P2 118.8(2) . . ?
C29 C30 C31 120.4(3) . . ?
C29 C30 H30 119.8 . . ?
C31 C30 H30 119.8 . . ?
C32 C31 C30 120.0(3) . . ?
C32 C31 H31 120.0 . . ?
C30 C31 H31 120.0 . . ?
C33 C32 C31 120.0(3) . . ?
C33 C32 H32 120.0 . . ?
C31 C32 H32 120.0 . . ?
C32 C33 C34 119.8(3) . . ?
C32 C33 H33 120.1 . . ?
C34 C33 H33 120.1 . . ?
C33 C34 C29 120.9(3) . . ?
C33 C34 H34 119.6 . . ?
C29 C34 H34 119.6 . . ?
C39 C35 C36 116.2(3) . . ?
C39 C35 Se1 125.5(2) . . ?
C36 C35 Se1 118.3(2) . . ?
C37 C36 C35 119.4(3) . . ?
C37 C36 H36 120.3 . . ?
C35 C36 H36 120.3 . . ?
N1 C37 C36 124.8(3) . . ?
N1 C37 H37 117.6 . . ?
C36 C37 H37 117.6 . . ?
N1 C38 C39 124.3(3) . . ?
N1 C38 H38 117.8 . . ?
C39 C38 H38 117.8 . . ?
C38 C39 C35 119.9(3) . . ?
C38 C39 H39 120.1 . . ?
C35 C39 H39 120.1 . . ?
C44 C40 C41 116.2(3) . . ?
C44 C40 Se2 123.8(2) . . ?
C41 C40 Se2 120.0(2) . . ?
C42 C41 C40 119.3(3) . . ?
C42 C41 H41 120.3 . . ?
C40 C41 H41 120.3 . . ?
N2 C42 C41 124.7(3) . . ?
N2 C42 H42 117.7 . . ?
C41 C42 H42 117.7 . . ?
N2 C43 C44 124.7(3) . . ?
N2 C43 H43 117.6 . . ?
C44 C43 H43 117.6 . . ?
C43 C44 C40 119.9(3) . . ?
C43 C44 H44 120.1 . . ?
C40 C44 H44 120.1 . . ?
Cl3 C46 Cl4 111.8(2) . . ?
Cl3 C46 H46A 109.3 . . ?
Cl4 C46 H46A 109.3 . . ?
Cl3 C46 H46B 109.3 . . ?
Cl4 C46 H46B 109.3 . . ?
H46A C46 H46B 107.9 . . ?
C37 N1 C38 115.3(3) . . ?
C43 N2 C42 115.2(3) . . ?
C1 P1 C17 104.30(13) . . ?
C1 P1 C11 102.42(14) . . ?
C17 P1 C11 104.98(13) . . ?
C1 P1 Pt1 118.54(10) . . ?
C17 P1 Pt1 119.04(10) . . ?
C11 P1 Pt1 105.56(10) . . ?
C6 P2 C23 104.60(13) . . ?
C6 P2 C29 102.69(13) . . ?
C23 P2 C29 105.33(14) . . ?
C6 P2 Pt1 116.64(10) . . ?
C23 P2 Pt1 119.36(10) . . ?
C29 P2 Pt1 106.46(9) . . ?
P1 Pt1 P2 102.80(3) . . ?
P1 Pt1 Se1 86.69(2) . . ?
P2 Pt1 Se1 162.85(2) . . ?
P1 Pt1 Se2 161.11(2) . . ?
P2 Pt1 Se2 88.013(19) . . ?
Se1 Pt1 Se2 87.039(10) . . ?
C35 Se1 Pt1 100.97(9) . . ?
C40 Se2 Pt1 97.45(9) . . ?
C1 Fe1 C6 109.27(11) . . ?
C1 Fe1 C7 105.62(12) . . ?
C6 Fe1 C7 41.58(12) . . ?
C1 Fe1 C2 41.49(11) . . ?
C6 Fe1 C2 107.14(12) . . ?
C7 Fe1 C2 132.45(12) . . ?
C1 Fe1 C5 41.51(11) . . ?
C6 Fe1 C5 141.00(12) . . ?
C7 Fe1 C5 111.11(12) . . ?
C2 Fe1 C5 69.11(12) . . ?
C1 Fe1 C10 141.91(12) . . ?
C6 Fe1 C10 41.27(11) . . ?
C7 Fe1 C10 69.11(12) . . ?
C2 Fe1 C10 113.43(12) . . ?
C5 Fe1 C10 176.57(12) . . ?
C1 Fe1 C8 132.96(12) . . ?
C6 Fe1 C8 68.74(12) . . ?
C7 Fe1 C8 40.44(12) . . ?
C2 Fe1 C8 172.54(12) . . ?
C5 Fe1 C8 109.86(13) . . ?
C10 Fe1 C8 67.94(13) . . ?
C1 Fe1 C3 68.80(12) . . ?
C6 Fe1 C3 135.22(12) . . ?
C7 Fe1 C3 173.07(12) . . ?
C2 Fe1 C3 40.62(12) . . ?
C5 Fe1 C3 67.76(12) . . ?
C10 Fe1 C3 112.47(12) . . ?
C8 Fe1 C3 146.46(12) . . ?
C1 Fe1 C9 172.85(13) . . ?
C6 Fe1 C9 68.66(12) . . ?
C7 Fe1 C9 68.13(12) . . ?
C2 Fe1 C9 145.42(13) . . ?
C5 Fe1 C9 136.30(12) . . ?
C10 Fe1 C9 40.36(12) . . ?
C8 Fe1 C9 39.95(13) . . ?
C3 Fe1 C9 117.70(13) . . ?
C1 Fe1 C4 68.83(12) . . ?
C6 Fe1 C4 174.90(12) . . ?
C7 Fe1 C4 143.15(12) . . ?
C2 Fe1 C4 68.20(12) . . ?
C5 Fe1 C4 40.26(12) . . ?
C10 Fe1 C4 137.83(12) . . ?
C8 Fe1 C4 116.13(13) . . ?
C3 Fe1 C4 39.80(12) . . ?
C9 Fe1 C4 113.82(12) . . ?
Cl2 C45 Cl1 113.4(4) . . ?
Cl2 C45 H45A 108.9 . . ?
Cl1 C45 H45A 108.9 . . ?
Cl2 C45 H45B 108.9 . . ?
Cl1 C45 H45B 108.9 . . ?
H45A C45 H45B 107.7 . . ?
Cl2A C45A Cl1 113(2) . . ?
Cl2A C45A H45C 109.0 . . ?
Cl1 C45A H45C 109.0 . . ?
Cl2A C45A H45D 109.0 . . ?
Cl1 C45A H45D 109.0 . . ?
H45C C45A H45D 107.8 . . ?

loop_
_geom_bond_atom_site_label_1
_geom_bond_atom_site_label_2
_geom_bond_distance
_geom_bond_site_symmetry_2
_geom_bond_publ_flag
C1 C2 1.434(4) . ?
C1 C5 1.439(4) . ?
C1 P1 1.798(3) . ?
C1 Fe1 2.018(3) . ?
C2 C3 1.424(4) . ?
C2 Fe1 2.030(3) . ?
C2 H2 0.9500 . ?
C3 C4 1.414(4) . ?
C3 Fe1 2.072(3) . ?
C3 H3 0.9500 . ?
C4 C5 1.420(4) . ?
C4 Fe1 2.081(3) . ?
C4 H4 0.9500 . ?
C5 Fe1 2.042(3) . ?
C5 H5 0.9500 . ?
C6 C10 1.435(4) . ?
C6 C7 1.438(4) . ?
C6 P2 1.806(3) . ?
C6 Fe1 2.020(3) . ?
C7 C8 1.415(4) . ?
C7 Fe1 2.030(3) . ?
C7 H7 0.9500 . ?
C8 C9 1.415(5) . ?
C8 Fe1 2.062(3) . ?
C8 H8 0.9500 . ?
C9 C10 1.425(4) . ?
C9 Fe1 2.079(3) . ?
C9 H9 0.9500 . ?
C10 Fe1 2.050(3) . ?
C10 H10 0.9500 . ?
C11 C12 1.393(4) . ?
C11 C16 1.398(4) . ?
C11 P1 1.828(3) . ?
C12 C13 1.389(4) . ?
C12 H12 0.9500 . ?
C13 C14 1.386(5) . ?
C13 H13 0.9500 . ?
C14 C15 1.384(5) . ?
C14 H14 0.9500 . ?
C15 C16 1.385(4) . ?
C15 H15 0.9500 . ?
C16 H16 0.9500 . ?
C17 C22 1.379(4) . ?
C17 C18 1.404(4) . ?
C17 P1 1.819(3) . ?
C18 C19 1.390(4) . ?
C18 H18 0.9500 . ?
C19 C20 1.385(5) . ?
C19 H19 0.9500 . ?
C20 C21 1.390(5) . ?
C20 H20 0.9500 . ?
C21 C22 1.398(4) . ?
C21 H21 0.9500 . ?
C22 H22 0.9500 . ?
C23 C24 1.385(4) . ?
C23 C28 1.404(4) . ?
C23 P2 1.817(3) . ?
C24 C25 1.389(4) . ?
C24 H24 0.9500 . ?
C25 C26 1.389(4) . ?
C25 H25 0.9500 . ?
C26 C27 1.385(5) . ?
C26 H26 0.9500 . ?
C27 C28 1.389(4) . ?
C27 H27 0.9500 . ?
C28 H28 0.9500 . ?
C29 C30 1.391(4) . ?
C29 C34 1.393(4) . ?
C29 P2 1.825(3) . ?
C30 C31 1.396(5) . ?
C30 H30 0.9500 . ?
C31 C32 1.390(5) . ?
C31 H31 0.9500 . ?
C32 C33 1.381(5) . ?
C32 H32 0.9500 . ?
C33 C34 1.392(5) . ?
C33 H33 0.9500 . ?
C34 H34 0.9500 . ?
C35 C39 1.393(4) . ?
C35 C36 1.406(4) . ?
C35 Se1 1.897(3) . ?
C36 C37 1.376(5) . ?
C36 H36 0.9500 . ?
C37 N1 1.341(5) . ?
C37 H37 0.9500 . ?
C38 N1 1.344(4) . ?
C38 C39 1.381(5) . ?
C38 H38 0.9500 . ?
C39 H39 0.9500 . ?
C40 C44 1.396(4) . ?
C40 C41 1.402(4) . ?
C40 Se2 1.903(3) . ?
C41 C42 1.392(4) . ?
C41 H41 0.9500 . ?
C42 N2 1.342(4) . ?
C42 H42 0.9500 . ?
C43 N2 1.338(4) . ?
C43 C44 1.384(4) . ?
C43 H43 0.9500 . ?
C44 H44 0.9500 . ?
C46 Cl3 1.756(4) . ?
C46 Cl4 1.765(4) . ?
C46 H46A 0.9900 . ?
C46 H46B 0.9900 . ?
Cl1 C45 1.764(7) . ?
Cl1 C45A 1.764(18) . ?
P1 Pt1 2.2742(8) . ?
P2 Pt1 2.2765(7) . ?
Pt1 Se1 2.4823(3) . ?
Pt1 Se2 2.4936(3) . ?
C45 Cl2 1.735(8) . ?
C45 H45A 0.9900 . ?
C45 H45B 0.9900 . ?
Cl2A C45A 1.67(4) . ?
C45A H45C 0.9900 . ?
C45A H45D 0.9900 . ?
